data_1554036
loop_
_publ_author_name
'Manin, Alex N.'
'Voronin, Alexander P.'
'Shishkina, Anastasia V.'
'Vener, Mikhail V.'
'Churakov, Andrei V.'
'Perlovich, German L.'

_publ_section_title
;
 Influence of Secondary Interactions on the Structure, Sublimation
 Thermodynamics, and Solubility of Salicylate:4-Hydroxybenzamide
 Cocrystals. Combined Experimental and Theoretical Study.
;
_journal_issue 33
_journal_name_full 'The journal of physical chemistry. B'
_journal_page_first 10466
_journal_page_last 10477
_journal_paper_doi 10.1021/acs.jpcb.5b05082
_journal_volume 119
_journal_year 2015
_chemical_formula_moiety 'C7 H7 N O3, C7 H7 N O2'
_chemical_formula_sum 'C11 H5 N2 O5 a'
_chemical_formula_weight 290.27
_space_group_IT_number 29
_space_group_name_Hall 'P 2c -2ac'
_space_group_name_H-M_alt 'P c a 21'
_symmetry_cell_setting orthorhombic
_symmetry_space_group_name_Hall 'P 2c -2ac'
_symmetry_space_group_name_H-M 'P c a 21'
_atom_sites_solution_hydrogens difmap
_atom_sites_solution_primary direct
_atom_sites_solution_secondary difmap
_audit_creation_method SHELXL-97
_cell_angle_alpha 90.00
_cell_angle_beta 90.00
_cell_angle_gamma 90.00
_cell_formula_units_Z 4
_cell_length_a 32.1000(15)
_cell_length_b 4.1188(2)
_cell_length_c 9.6966(4)
_cell_measurement_reflns_used 5183
_cell_measurement_temperature 120(2)
_cell_measurement_theta_max 29.984
_cell_measurement_theta_min 2.538
_cell_volume 1282.02(10)
_computing_cell_refinement 'SAINT (Bruker, 2008)'
_computing_data_collection 'SMART (Bruker, 2008)'
_computing_data_reduction 'SAINT (Bruker, 2008)'
_computing_molecular_graphics 'SHELXTL (Sheldrick, 2008)'
_computing_publication_material 'SHELXTL (Sheldrick, 2008)'
_computing_structure_refinement 'SHELXTL (Sheldrick, 2008)'
_computing_structure_solution 'SHELXTL (Sheldrick, 2008)'
_diffrn_ambient_temperature 120(2)
_diffrn_measured_fraction_theta_full 0.999
_diffrn_measured_fraction_theta_max 0.999
_diffrn_measurement_device_type 'Bruker SMART 6K'
_diffrn_measurement_method \w
_diffrn_radiation_monochromator graphite
_diffrn_radiation_source 'fine-focus sealed tube'
_diffrn_radiation_type MoK\a
_diffrn_radiation_wavelength 0.71073
_diffrn_reflns_av_R_equivalents 0.0254
_diffrn_reflns_av_sigmaI/netI 0.0178
_diffrn_reflns_limit_h_max 44
_diffrn_reflns_limit_h_min -45
_diffrn_reflns_limit_k_max 5
_diffrn_reflns_limit_k_min -5
_diffrn_reflns_limit_l_max 12
_diffrn_reflns_limit_l_min -13
_diffrn_reflns_number 10583
_diffrn_reflns_theta_full 30.00
_diffrn_reflns_theta_max 30.00
_diffrn_reflns_theta_min 1.27
_diffrn_standards_decay_% 0
_diffrn_standards_interval_time 0
_diffrn_standards_number 0
_exptl_absorpt_coefficient_mu 0.116
_exptl_absorpt_correction_T_max 0.9828
_exptl_absorpt_correction_T_min 0.9772
_exptl_absorpt_correction_type multi-scan
_exptl_absorpt_process_details 'SADABS (Bruker, 2008)'
_exptl_crystal_colour colourless
_exptl_crystal_density_diffrn 1.504
_exptl_crystal_density_method 'not measured'
_exptl_crystal_description prism
_exptl_crystal_F_000 608
_exptl_crystal_size_max 0.20
_exptl_crystal_size_mid 0.20
_exptl_crystal_size_min 0.15
_refine_diff_density_max 0.358
_refine_diff_density_min -0.165
_refine_diff_density_rms 0.051
_refine_ls_extinction_method none
_refine_ls_goodness_of_fit_ref 1.031
_refine_ls_hydrogen_treatment refall
_refine_ls_matrix_type full
_refine_ls_number_parameters 246
_refine_ls_number_reflns 1968
_refine_ls_number_restraints 1
_refine_ls_restrained_S_all 1.030
_refine_ls_R_factor_all 0.0356
_refine_ls_R_factor_gt 0.0333
_refine_ls_shift/su_max 0.001
_refine_ls_shift/su_mean 0.000
_refine_ls_structure_factor_coef Fsqd
_refine_ls_weighting_details 'calc w=1/[\s^2^(Fo^2^)+(0.0675P)^2^+0.0940P] where P=(Fo^2^+2Fc^2^)/3'
_refine_ls_weighting_scheme calc
_refine_ls_wR_factor_gt 0.0866
_refine_ls_wR_factor_ref 0.0884
_reflns_number_gt 1857
_reflns_number_total 1968
_reflns_threshold_expression I>2\s(I)
_cod_data_source_file jp5b05082_si_002.cif
_cod_data_source_block d
_cod_original_formula_sum 'C11 H5a N2 O5'
_cod_database_code 1554036

loop_
_symmetry_equiv_pos_as_xyz
'x, y, z'
'-x, -y, z+1/2'
'x+1/2, -y, z'
'-x+1/2, y, z+1/2'

loop_
_atom_site_label
_atom_site_type_symbol
_atom_site_fract_x
_atom_site_fract_y
_atom_site_fract_z
_atom_site_U_iso_or_equiv
_atom_site_adp_type
_atom_site_occupancy
_atom_site_symmetry_multiplicity
_atom_site_calc_flag
N1 N 0.48508(5) 0.9146(5) 0.65662(17) 0.0264(3) Uani 1 1 d
O4 O 0.48912(4) 0.7249(3) 0.43871(15) 0.0248(3) Uani 1 1 d
O5 O 0.67637(4) 1.1901(3) 0.52095(14) 0.0200(3) Uani 1 1 d
C8 C 0.55055(5) 0.9570(4) 0.53387(18) 0.0170(3) Uani 1 1 d
C9 C 0.57534(5) 0.8320(4) 0.42795(18) 0.0175(3) Uani 1 1 d
C10 C 0.61755(5) 0.9047(4) 0.42154(17) 0.0175(3) Uani 1 1 d
C11 C 0.63517(5) 1.1070(4) 0.52083(17) 0.0164(3) Uani 1 1 d
C12 C 0.61049(5) 1.2377(4) 0.62513(19) 0.0182(3) Uani 1 1 d
C13 C 0.56852(5) 1.1620(4) 0.63199(18) 0.0186(3) Uani 1 1 d
C14 C 0.50608(5) 0.8592(4) 0.54043(18) 0.0195(3) Uani 1 1 d
H1a H 0.4573(9) 0.865(8) 0.662(4) 0.041(8) Uiso 1 1 d
H5a H 0.6890(9) 1.061(7) 0.474(3) 0.034(7) Uiso 1 1 d
H1b H 0.4958(10) 0.996(9) 0.726(4) 0.045(8) Uiso 1 1 d
H9 H 0.5628(8) 0.688(6) 0.359(3) 0.027(6) Uiso 1 1 d
H10 H 0.6346(8) 0.805(5) 0.350(3) 0.022(6) Uiso 1 1 d
H12 H 0.6235(7) 1.392(6) 0.690(3) 0.025(6) Uiso 1 1 d
H13 H 0.5518(8) 1.262(6) 0.710(3) 0.029(7) Uiso 1 1 d
N2 N 0.22307(5) 0.2521(4) 0.37905(18) 0.0196(3) Uani 1 1 d
O2 O 0.39947(4) 0.6874(4) 0.62712(15) 0.0254(3) Uani 1 1 d
O1 O 0.41876(4) 0.4270(3) 0.43383(15) 0.0235(3) Uani 1 1 d
O3 O 0.32152(4) 0.7414(3) 0.68455(14) 0.0205(3) Uani 1 1 d
C1 C 0.34753(5) 0.4306(4) 0.49174(17) 0.0160(3) Uani 1 1 d
C2 C 0.31460(5) 0.5557(4) 0.57132(17) 0.0159(3) Uani 1 1 d
C3 C 0.27340(5) 0.4928(4) 0.53478(18) 0.0166(3) Uani 1 1 d
C4 C 0.26470(5) 0.3100(4) 0.41740(18) 0.0163(3) Uani 1 1 d
C5 C 0.29734(5) 0.1754(4) 0.33920(19) 0.0189(3) Uani 1 1 d
C6 C 0.33811(5) 0.2375(4) 0.37680(18) 0.0172(3) Uani 1 1 d
C7 C 0.39071(5) 0.5231(4) 0.52350(17) 0.0184(3) Uani 1 1 d
H2a H 0.2079(8) 0.424(6) 0.398(3) 0.036(7) Uiso 1 1 d
H2b H 0.2206(9) 0.209(7) 0.291(3) 0.034(7) Uiso 1 1 d
H3a H 0.3486(9) 0.743(7) 0.691(3) 0.035(7) Uiso 1 1 d
H1 H 0.4404(10) 0.543(8) 0.449(4) 0.048(8) Uiso 1 1 d
H3 H 0.2507(8) 0.579(5) 0.590(3) 0.023(5) Uiso 1 1 d
H5 H 0.2918(8) 0.046(6) 0.265(3) 0.033(7) Uiso 1 1 d
H6 H 0.3603(8) 0.144(6) 0.323(3) 0.030(6) Uiso 1 1 d

loop_
_atom_site_aniso_label
_atom_site_aniso_U_11
_atom_site_aniso_U_22
_atom_site_aniso_U_33
_atom_site_aniso_U_23
_atom_site_aniso_U_13
_atom_site_aniso_U_12
N1 0.0145(6) 0.0455(10) 0.0191(7) -0.0050(7) 0.0018(5) -0.0059(6)
O4 0.0155(5) 0.0382(7) 0.0207(6) -0.0039(6) 0.0007(5) -0.0044(5)
O5 0.0129(5) 0.0241(6) 0.0230(6) -0.0012(5) 0.0005(4) -0.0021(4)
C8 0.0123(6) 0.0214(7) 0.0173(7) 0.0031(6) 0.0000(5) 0.0005(5)
C9 0.0151(6) 0.0208(7) 0.0166(7) 0.0011(6) -0.0010(6) -0.0010(5)
C10 0.0151(6) 0.0208(7) 0.0164(7) 0.0011(6) 0.0015(6) 0.0005(5)
C11 0.0126(6) 0.0174(6) 0.0191(7) 0.0043(6) -0.0013(5) -0.0003(5)
C12 0.0169(7) 0.0198(7) 0.0179(7) -0.0006(6) -0.0004(6) -0.0017(5)
C13 0.0158(7) 0.0222(7) 0.0178(7) 0.0017(6) 0.0010(6) 0.0013(6)
C14 0.0134(6) 0.0273(8) 0.0179(7) 0.0030(6) 0.0003(5) -0.0014(6)
N2 0.0144(6) 0.0240(7) 0.0206(7) -0.0001(5) -0.0019(5) 0.0002(5)
O2 0.0165(5) 0.0397(7) 0.0201(6) -0.0060(5) 0.0012(5) -0.0042(5)
O1 0.0133(5) 0.0341(6) 0.0230(6) -0.0043(6) 0.0034(5) -0.0022(5)
O3 0.0152(5) 0.0281(6) 0.0183(6) -0.0066(5) 0.0018(5) -0.0028(4)
C1 0.0130(6) 0.0179(7) 0.0171(7) 0.0011(5) 0.0022(5) -0.0014(5)
C2 0.0150(7) 0.0176(7) 0.0150(7) 0.0006(5) 0.0009(5) -0.0006(5)
C3 0.0134(6) 0.0191(6) 0.0173(7) 0.0010(6) 0.0014(5) 0.0006(5)
C4 0.0137(6) 0.0176(6) 0.0175(7) 0.0015(6) -0.0008(5) -0.0021(5)
C5 0.0178(7) 0.0211(7) 0.0176(7) -0.0006(6) 0.0009(6) -0.0019(6)
C6 0.0159(7) 0.0186(7) 0.0172(7) 0.0012(6) 0.0028(6) -0.0008(5)
C7 0.0142(6) 0.0239(7) 0.0169(7) 0.0019(6) 0.0010(6) -0.0009(5)

loop_
_atom_type_symbol
_atom_type_description
_atom_type_scat_dispersion_real
_atom_type_scat_dispersion_imag
_atom_type_scat_source
C C 0.0033 0.0016 'International Tables Vol C Tables 4.2.6.8 and 6.1.1.4'
H H 0.0000 0.0000 'International Tables Vol C Tables 4.2.6.8 and 6.1.1.4'
N N 0.0061 0.0033 'International Tables Vol C Tables 4.2.6.8 and 6.1.1.4'
O O 0.0106 0.0060 'International Tables Vol C Tables 4.2.6.8 and 6.1.1.4'

loop_
_geom_angle_atom_site_label_1
_geom_angle_atom_site_label_2
_geom_angle_atom_site_label_3
_geom_angle
C14 N1 H1a 120(2)
C14 N1 H1b 123(2)
H1a N1 H1b 117(3)
C11 O5 H5a 109(2)
C13 C8 C9 119.21(14)
C13 C8 C14 122.14(15)
C9 C8 C14 118.62(15)
C10 C9 C8 120.59(15)
C10 C9 H9 120.1(16)
C8 C9 H9 119.3(16)
C9 C10 C11 119.60(15)
C9 C10 H10 119.5(15)
C11 C10 H10 120.9(15)
O5 C11 C12 116.96(15)
O5 C11 C10 122.91(14)
C12 C11 C10 120.13(14)
C13 C12 C11 120.09(16)
C13 C12 H12 121.9(14)
C11 C12 H12 117.9(14)
C12 C13 C8 120.36(15)
C12 C13 H13 117.3(15)
C8 C13 H13 122.4(15)
O4 C14 N1 121.36(15)
O4 C14 C8 120.20(15)
N1 C14 C8 118.44(16)
C4 N2 H2a 109.6(18)
C4 N2 H2b 112.2(19)
H2a N2 H2b 108(3)
C7 O1 H1 106(2)
C2 O3 H3a 103(2)
C6 C1 C2 118.80(14)
C6 C1 C7 121.13(14)
C2 C1 C7 119.90(15)
O3 C2 C3 117.77(14)
O3 C2 C1 121.86(14)
C3 C2 C1 120.38(15)
C4 C3 C2 119.90(14)
C4 C3 H3 120.0(16)
C2 C3 H3 120.1(16)
C3 C4 C5 120.25(14)
C3 C4 N2 119.85(15)
C5 C4 N2 119.87(16)
C6 C5 C4 119.34(16)
C6 C5 H5 120.0(17)
C4 C5 H5 120.7(17)
C5 C6 C1 121.25(15)
C5 C6 H6 119.0(16)
C1 C6 H6 119.8(16)
O2 C7 O1 122.97(15)
O2 C7 C1 121.57(15)
O1 C7 C1 115.44(15)

loop_
_geom_bond_atom_site_label_1
_geom_bond_atom_site_label_2
_geom_bond_distance
N1 C14 1.333(2)
N1 H1a 0.92(3)
N1 H1b 0.83(4)
O4 C14 1.255(2)
O5 C11 1.3659(18)
O5 H5a 0.81(3)
C8 C13 1.397(2)
C8 C9 1.398(2)
C8 C14 1.484(2)
C9 C10 1.389(2)
C9 H9 0.98(3)
C10 C11 1.393(2)
C10 H10 0.97(3)
C11 C12 1.393(2)
C12 C13 1.384(2)
C12 H12 0.98(3)
C13 H13 1.01(3)
N2 C4 1.407(2)
N2 H2a 0.88(3)
N2 H2b 0.87(3)
O2 C7 1.244(2)
O1 C7 1.313(2)
O1 H1 0.86(3)
O3 C2 1.357(2)
O3 H3a 0.87(3)
C1 C6 1.402(2)
C1 C2 1.407(2)
C1 C7 1.470(2)
C2 C3 1.394(2)
C3 C4 1.393(2)
C3 H3 0.97(3)
C4 C5 1.407(2)
C5 C6 1.382(2)
C5 H5 0.91(3)
C6 H6 0.96(3)

loop_
_geom_hbond_atom_site_label_D
_geom_hbond_atom_site_label_H
_geom_hbond_atom_site_label_A
_geom_hbond_distance_DH
_geom_hbond_distance_HA
_geom_hbond_distance_DA
_geom_hbond_angle_DHA
_geom_hbond_site_symmetry_A
N1 H1a O2 0.92(3) 2.02(3) 2.917(2) 165(3) .
N1 H1b O4 0.83(4) 2.41(4) 3.221(2) 167(3) 2_675
O5 H5a N2 0.81(3) 1.93(3) 2.731(2) 174(3) 3_565
N2 H2a O5 0.88(3) 2.23(3) 3.069(2) 159(3) 3_475
N2 H2b O3 0.87(3) 2.57(3) 3.167(2) 126(2) 4_544
O1 H1 O4 0.86(3) 1.74(3) 2.5709(18) 164(4) .
O3 H3a O2 0.87(3) 1.76(3) 2.5731(17) 154(3) .

loop_
_geom_torsion_atom_site_label_1
_geom_torsion_atom_site_label_2
_geom_torsion_atom_site_label_3
_geom_torsion_atom_site_label_4
_geom_torsion
H2a N2 C4 C3 36(2)
H2b N2 C4 C5 -25(2)
